data_4119567
loop_
_publ_author_name
'Jessie L. Brown'
'Skye Fortier'
'Guang Wu'
'Nikolas Kaltsoyannis'
'Trevor W. Hayton'

_publ_section_title
;
 Synthesis and Spectroscopic and Computational Characterization of the
 Chalcogenido-Substituted Analogues of the Uranyl Ion, [OUE]2+ (E = S, Se)
;
_journal_name_full 'Journal of the American Chemical Society'
_journal_page_first 5352
_journal_page_last 5355
_journal_paper_doi 10.1021/ja402068j
_journal_volume 135
_journal_year 2013
_chemical_formula_sum 'C56 H102 Co N3 O S Si6 U'
_chemical_formula_weight 1330.97
_chemical_name_systematic
; 
 ? 
;
_space_group_IT_number 29
_symmetry_cell_setting orthorhombic
_symmetry_space_group_name_Hall 'P 2c -2ac'
_symmetry_space_group_name_H-M 'P c a 21'
_atom_sites_solution_hydrogens geom
_atom_sites_solution_primary direct
_atom_sites_solution_secondary difmap
_audit_creation_method SHELXL-97
_cell_angle_alpha 90.00
_cell_angle_beta 90.00
_cell_angle_gamma 90.00
_cell_formula_units_Z 4
_cell_length_a 23.5047(6)
_cell_length_b 11.9644(3)
_cell_length_c 23.5149(6)
_cell_measurement_temperature 100(2)
_cell_volume 6612.9(3)
_computing_structure_refinement 'SHELXL-97 (Sheldrick, 2008)'
_computing_structure_solution 'SHELXS-97 (Sheldrick, 2008)'
_diffrn_ambient_temperature 100(2)
_diffrn_measured_fraction_theta_full 0.999
_diffrn_measured_fraction_theta_max 0.999
_diffrn_measurement_device_type 'Bruker Kappa apex'
_diffrn_measurement_method 'omega scan'
_diffrn_radiation_monochromator graphite
_diffrn_radiation_source 'fine-focus sealed tube'
_diffrn_radiation_type MoK\a
_diffrn_radiation_wavelength 0.71073
_diffrn_reflns_av_R_equivalents 0.0307
_diffrn_reflns_av_sigmaI/netI 0.0491
_diffrn_reflns_limit_h_max 23
_diffrn_reflns_limit_h_min -30
_diffrn_reflns_limit_k_max 11
_diffrn_reflns_limit_k_min -15
_diffrn_reflns_limit_l_max 30
_diffrn_reflns_limit_l_min -29
_diffrn_reflns_number 46349
_diffrn_reflns_theta_full 27.10
_diffrn_reflns_theta_max 27.10
_diffrn_reflns_theta_min 1.70
_exptl_absorpt_coefficient_mu 2.873
_exptl_absorpt_correction_T_max 0.6725
_exptl_absorpt_correction_T_min 0.5973
_exptl_absorpt_correction_type multi-scan
_exptl_absorpt_process_details sadabs
_exptl_crystal_colour brown
_exptl_crystal_density_diffrn 1.337
_exptl_crystal_description block
_exptl_crystal_F_000 2744
_exptl_crystal_size_max 0.20
_exptl_crystal_size_mid 0.20
_exptl_crystal_size_min 0.15
_refine_diff_density_max 1.921
_refine_diff_density_min -1.989
_refine_diff_density_rms 0.148
_refine_ls_abs_structure_details 'Flack H D (1983), Acta Cryst. A39, 876-881'
_refine_ls_abs_structure_Flack -0.033(13)
_refine_ls_extinction_method none
_refine_ls_goodness_of_fit_ref 1.076
_refine_ls_hydrogen_treatment constr
_refine_ls_matrix_type full
_refine_ls_number_parameters 417
_refine_ls_number_reflns 13942
_refine_ls_number_restraints 65
_refine_ls_restrained_S_all 1.915
_refine_ls_R_factor_all 0.0678
_refine_ls_R_factor_gt 0.0532
_refine_ls_shift/su_max 0.100
_refine_ls_shift/su_mean 0.017
_refine_ls_structure_factor_coef Fsqd
_refine_ls_weighting_details 'calc w=1/[\s^2^(Fo^2^)+(0.0500P)^2^+40.0000P] where P=(Fo^2^+2Fc^2^)/3'
_refine_ls_weighting_scheme calc
_refine_ls_wR_factor_gt 0.1268
_refine_ls_wR_factor_ref 0.1385
_reflns_number_gt 11726
_reflns_number_total 13942
_reflns_threshold_expression >2sigma(I)
_cod_data_source_file ja402068j_si_001_1.cif
_cod_data_source_block Complex_1
_cod_database_code 4119567

loop_
_symmetry_equiv_pos_as_xyz
'x, y, z'
'-x, -y, z+1/2'
'x+1/2, -y, z'
'-x+1/2, y, z+1/2'

loop_
_atom_site_label
_atom_site_type_symbol
_atom_site_fract_x
_atom_site_fract_y
_atom_site_fract_z
_atom_site_U_iso_or_equiv
_atom_site_adp_type
_atom_site_occupancy
_atom_site_symmetry_multiplicity
_atom_site_calc_flag
_atom_site_refinement_flags
C1 C 0.7213(8) 0.2673(18) -0.1448(9) 0.056(5) Uani 1 1 d .
H1A H 0.7560 0.2343 -0.1289 0.083 Uiso 1 1 calc R
H1B H 0.7241 0.2694 -0.1864 0.083 Uiso 1 1 calc R
H1C H 0.6883 0.2219 -0.1337 0.083 Uiso 1 1 calc R
C2 C 0.6530(9) 0.483(2) -0.1581(10) 0.070(6) Uani 1 1 d .
H2A H 0.6182 0.4384 -0.1543 0.105 Uiso 1 1 calc R
H2B H 0.6638 0.4874 -0.1983 0.105 Uiso 1 1 calc R
H2C H 0.6463 0.5583 -0.1433 0.105 Uiso 1 1 calc R
C3 C 0.7760(8) 0.4988(17) -0.1369(7) 0.050(4) Uani 1 1 d .
H3A H 0.7784 0.5651 -0.1125 0.075 Uiso 1 1 calc R
H3B H 0.7726 0.5222 -0.1767 0.075 Uiso 1 1 calc R
H3C H 0.8104 0.4535 -0.1322 0.075 Uiso 1 1 calc R
C4 C 0.5900(7) 0.5260(17) -0.0142(9) 0.055(5) Uani 1 1 d .
H4A H 0.6140 0.5852 0.0018 0.083 Uiso 1 1 calc R
H4B H 0.5564 0.5156 0.0098 0.083 Uiso 1 1 calc R
H4C H 0.5781 0.5471 -0.0527 0.083 Uiso 1 1 calc R
C5 C 0.5889(7) 0.2911(19) -0.0616(10) 0.068(7) Uani 1 1 d .
H5A H 0.5843 0.3208 -0.1002 0.102 Uiso 1 1 calc R
H5B H 0.5513 0.2800 -0.0444 0.102 Uiso 1 1 calc R
H5C H 0.6090 0.2194 -0.0632 0.102 Uiso 1 1 calc R
C6 C 0.6299(7) 0.3310(17) 0.0560(9) 0.056(5) Uani 1 1 d .
H6A H 0.6647 0.2876 0.0622 0.083 Uiso 1 1 calc R
H6B H 0.5968 0.2820 0.0598 0.083 Uiso 1 1 calc R
H6C H 0.6277 0.3910 0.0843 0.083 Uiso 1 1 calc R
C7 C 0.8023(11) 0.7885(17) 0.0759(11) 0.074(6) Uani 1 1 d .
H7A H 0.7745 0.7494 0.0998 0.111 Uiso 1 1 calc R
H7B H 0.7908 0.8668 0.0715 0.111 Uiso 1 1 calc R
H7C H 0.8398 0.7851 0.0939 0.111 Uiso 1 1 calc R
C8 C 0.8465(12) 0.8134(17) -0.0434(10) 0.075(7) Uani 1 1 d .
H8A H 0.8860 0.8183 -0.0301 0.113 Uiso 1 1 calc R
H8B H 0.8294 0.8881 -0.0434 0.113 Uiso 1 1 calc R
H8C H 0.8459 0.7828 -0.0820 0.113 Uiso 1 1 calc R
C9 C 0.9342(7) 0.5721(14) -0.0680(7) 0.040(4) Uani 1 1 d .
H9A H 0.9152 0.5162 -0.0918 0.061 Uiso 1 1 calc R
H9B H 0.9753 0.5574 -0.0676 0.061 Uiso 1 1 calc R
H9C H 0.9272 0.6468 -0.0835 0.061 Uiso 1 1 calc R
C10 C 0.9263(7) 0.4222(17) 0.0344(10) 0.065(7) Uani 1 1 d .
H10A H 0.9040 0.4055 0.0686 0.098 Uiso 1 1 calc R
H10B H 0.9669 0.4221 0.0439 0.098 Uiso 1 1 calc R
H10C H 0.9188 0.3654 0.0053 0.098 Uiso 1 1 calc R
C11 C 0.9455(7) 0.670(2) 0.0503(8) 0.062(6) Uani 1 1 d .
H11A H 0.9369 0.7454 0.0364 0.094 Uiso 1 1 calc R
H11B H 0.9865 0.6562 0.0471 0.094 Uiso 1 1 calc R
H11C H 0.9339 0.6636 0.0902 0.094 Uiso 1 1 calc R
C12 C 0.7519(8) 0.1340(15) 0.0038(8) 0.059(6) Uani 1 1 d .
H12A H 0.7173 0.1790 -0.0008 0.088 Uiso 1 1 calc R
H12B H 0.7419 0.0545 0.0032 0.088 Uiso 1 1 calc R
H12C H 0.7783 0.1502 -0.0274 0.088 Uiso 1 1 calc R
C13 C 0.7449(11) 0.0888(19) 0.1280(11) 0.074(7) Uani 1 1 d .
H13A H 0.7611 0.1030 0.1657 0.111 Uiso 1 1 calc R
H13B H 0.7470 0.0086 0.1196 0.111 Uiso 1 1 calc R
H13C H 0.7051 0.1129 0.1274 0.111 Uiso 1 1 calc R
C14 C 0.8601(8) 0.1082(15) 0.0685(10) 0.060(5) Uani 1 1 d .
H14A H 0.8804 0.1419 0.0364 0.089 Uiso 1 1 calc R
H14B H 0.8576 0.0272 0.0630 0.089 Uiso 1 1 calc R
H14C H 0.8807 0.1241 0.1038 0.089 Uiso 1 1 calc R
C15 C 0.7294(7) 0.354(2) 0.1992(9) 0.062(6) Uani 1 1 d .
H15A H 0.7013 0.4024 0.1808 0.092 Uiso 1 1 calc R
H15B H 0.7369 0.3810 0.2378 0.092 Uiso 1 1 calc R
H15C H 0.7145 0.2773 0.2010 0.092 Uiso 1 1 calc R
C16 C 0.8499(8) 0.2662(19) 0.1963(9) 0.061(5) Uani 1 1 d .
H16A H 0.8341 0.1911 0.2015 0.091 Uiso 1 1 calc R
H16B H 0.8577 0.2997 0.2335 0.091 Uiso 1 1 calc R
H16C H 0.8853 0.2615 0.1744 0.091 Uiso 1 1 calc R
C17 C 0.8290(11) 0.5000(19) 0.1597(9) 0.072(6) Uani 1 1 d .
H17A H 0.8444 0.5196 0.1222 0.108 Uiso 1 1 calc R
H17B H 0.8597 0.5017 0.1879 0.108 Uiso 1 1 calc R
H17C H 0.7995 0.5540 0.1704 0.108 Uiso 1 1 calc R
C18 C 0.7324(10) 0.726(2) -0.0283(14) 0.094(9) Uani 1 1 d .
H18A H 0.7325 0.6835 -0.0640 0.141 Uiso 1 1 calc R
H18B H 0.7221 0.8037 -0.0360 0.141 Uiso 1 1 calc R
H18C H 0.7046 0.6929 -0.0020 0.141 Uiso 1 1 calc R
C40 C 0.4826(18) 1.090(3) 0.7185(11) 0.18(2) Uiso 1 1 d D
H40A H 0.4733 1.0662 0.6796 0.272 Uiso 1 1 calc R
H40B H 0.5239 1.0876 0.7238 0.272 Uiso 1 1 calc R
H40C H 0.4687 1.1659 0.7248 0.272 Uiso 1 1 calc R
C41 C 0.4829(17) 1.116(2) 0.8544(11) 0.163(17) Uiso 1 1 d D
H41A H 0.4803 1.1006 0.8952 0.245 Uiso 1 1 calc R
H41B H 0.4615 1.1842 0.8456 0.245 Uiso 1 1 calc R
H41C H 0.5228 1.1264 0.8437 0.245 Uiso 1 1 calc R
C42 C 0.4192(13) 0.901(2) 0.9070(7) 0.112(10) Uiso 1 1 d D
H42A H 0.4368 0.9599 0.9301 0.167 Uiso 1 1 calc R
H42B H 0.4328 0.8279 0.9198 0.167 Uiso 1 1 calc R
H42C H 0.3777 0.9048 0.9112 0.167 Uiso 1 1 calc R
C43 C 0.3900(16) 0.7333(19) 0.8040(12) 0.154(16) Uiso 1 1 d D
H43A H 0.3814 0.7044 0.7659 0.231 Uiso 1 1 calc R
H43B H 0.3547 0.7388 0.8260 0.231 Uiso 1 1 calc R
H43C H 0.4164 0.6825 0.8233 0.231 Uiso 1 1 calc R
C44 C 0.4221(19) 0.855(3) 0.6884(8) 0.20(2) Uiso 1 1 d D
H44A H 0.4026 0.7824 0.6917 0.296 Uiso 1 1 calc R
H44B H 0.4596 0.8435 0.6712 0.296 Uiso 1 1 calc R
H44C H 0.3995 0.9048 0.6644 0.296 Uiso 1 1 calc R
C45 C 0.5173(15) 0.6396(18) 0.8463(11) 0.132(13) Uiso 1 1 d D
H45A H 0.5048 0.5928 0.8145 0.198 Uiso 1 1 calc R
H45B H 0.4849 0.6543 0.8716 0.198 Uiso 1 1 calc R
H45C H 0.5472 0.6006 0.8676 0.198 Uiso 1 1 calc R
C46 C 0.5336(19) 0.681(2) 0.7162(10) 0.21(2) Uiso 1 1 d D
H46A H 0.5361 0.7153 0.6785 0.311 Uiso 1 1 calc R
H46B H 0.4946 0.6550 0.7229 0.311 Uiso 1 1 calc R
H46C H 0.5598 0.6172 0.7183 0.311 Uiso 1 1 calc R
C48 C 0.6074(12) 1.038(2) 0.8215(13) 0.29(4) Uiso 1 1 d D
H48A H 0.6462 1.0482 0.8074 0.435 Uiso 1 1 calc R
H48B H 0.6068 1.0479 0.8628 0.435 Uiso 1 1 calc R
H48C H 0.5823 1.0935 0.8037 0.435 Uiso 1 1 calc R
C49 C 0.557(3) 0.880(4) 0.9107(9) 0.63(12) Uiso 1 1 d D
H49A H 0.5769 0.9508 0.9162 0.948 Uiso 1 1 calc R
H49B H 0.5736 0.8227 0.9354 0.948 Uiso 1 1 calc R
H49C H 0.5166 0.8896 0.9204 0.948 Uiso 1 1 calc R
C90 C 0.1020(11) -0.012(2) 0.0441(10) 0.077(6) Uiso 1 1 d .
H90 H 0.1293 -0.0690 0.0377 0.092 Uiso 1 1 calc R
C91 C 0.1220(15) 0.096(3) 0.0553(14) 0.105(9) Uiso 1 1 d .
H91 H 0.1613 0.1131 0.0583 0.126 Uiso 1 1 calc R
C92 C 0.0770(18) 0.179(4) 0.0620(17) 0.138(13) Uiso 1 1 d .
H92 H 0.0856 0.2549 0.0699 0.165 Uiso 1 1 calc R
C93 C 0.0201(16) 0.142(3) 0.0561(15) 0.119(11) Uiso 1 1 d .
H93 H -0.0093 0.1963 0.0577 0.143 Uiso 1 1 calc R
C94 C 0.0058(13) 0.038(2) 0.0486(12) 0.087(7) Uiso 1 1 d .
H94 H -0.0331 0.0174 0.0478 0.104 Uiso 1 1 calc R
C95 C 0.0472(9) -0.0394(19) 0.0418(9) 0.066(5) Uiso 1 1 d .
H95 H 0.0369 -0.1151 0.0353 0.079 Uiso 1 1 calc R
C96 C 0.9295(14) 0.581(3) 0.6666(16) 0.125(12) Uiso 1 1 d D
H96 H 0.9176 0.5739 0.6281 0.150 Uiso 1 1 calc R
C97 C 0.8876(15) 0.589(2) 0.7086(11) 0.117(11) Uiso 1 1 d D
H97 H 0.8482 0.5870 0.6995 0.141 Uiso 1 1 calc R
C100 C 1.0068(14) 0.596(3) 0.7335(13) 0.119(11) Uiso 1 1 d D
H100 H 1.0461 0.5993 0.7428 0.142 Uiso 1 1 calc R
C99 C 0.9643(9) 0.606(2) 0.7745(11) 0.079(7) Uiso 1 1 d D
H99 H 0.9760 0.6176 0.8127 0.095 Uiso 1 1 calc R
C98 C 0.9063(10) 0.600(2) 0.7641(12) 0.098(9) Uiso 1 1 d D
H98 H 0.8799 0.6030 0.7946 0.117 Uiso 1 1 calc R
C101 C 0.9878(17) 0.581(4) 0.6780(17) 0.162(18) Uiso 1 1 d D
H101 H 1.0143 0.5722 0.6479 0.195 Uiso 1 1 calc R
C120 C 0.7177(5) 0.7816(18) 0.8035(10) 0.19(2) Uiso 1 1 d G
H120 H 0.6885 0.7462 0.8248 0.228 Uiso 1 1 calc R
C121 C 0.7461(4) 0.874(2) 0.8258(11) 0.49(9) Uiso 1 1 d G
H121 H 0.7364 0.9008 0.8625 0.583 Uiso 1 1 calc R
C122 C 0.7888(4) 0.925(2) 0.7946(13) 0.31(5) Uiso 1 1 d G
H122 H 0.8082 0.9882 0.8098 0.369 Uiso 1 1 calc R
C123 C 0.8030(5) 0.885(2) 0.7409(13) 0.33(5) Uiso 1 1 d G
H123 H 0.8321 0.9210 0.7195 0.394 Uiso 1 1 calc R
C124 C 0.7746(6) 0.794(2) 0.7185(12) 0.25(4) Uiso 1 1 d G
H124 H 0.7843 0.7663 0.6819 0.300 Uiso 1 1 calc R
C125 C 0.7319(5) 0.7417(19) 0.7498(11) 0.27(4) Uiso 1 1 d G
H125 H 0.7125 0.6789 0.7345 0.318 Uiso 1 1 calc R
C33 C 0.4290(4) 0.9058(12) 0.7472(6) 0.105(9) Uiso 1 1 d GD
C34 C 0.4172(4) 0.8489(11) 0.7989(6) 0.118(11) Uiso 1 1 d GD
C30 C 0.4350(5) 0.9182(11) 0.8446(6) 0.090(8) Uiso 1 1 d GD
C31 C 0.4579(5) 1.0179(10) 0.8211(6) 0.117(11) Uiso 1 1 d GD
C32 C 0.4542(5) 1.0103(10) 0.7610(6) 0.106(10) Uiso 1 1 d GD
C36 C 0.5490(5) 0.7626(9) 0.7593(5) 0.100(9) Uiso 1 1 d GD
C37 C 0.5694(4) 0.8788(10) 0.7532(5) 0.117(11) Uiso 1 1 d GD
C38 C 0.5868(4) 0.9216(10) 0.8067(5) 0.126(13) Uiso 1 1 d GD
C39 C 0.5622(5) 0.8421(11) 0.8467(5) 0.094(8) Uiso 1 1 d GD
C35 C 0.5406(5) 0.7505(9) 0.8236(5) 0.131(13) Uiso 1 1 d GD
Co1 Co 0.49372(14) 0.8915(2) 0.79372(11) 0.0621(8) Uani 1 1 d D
N1 N 0.6990(5) 0.4149(11) -0.0446(6) 0.042(3) Uani 1 1 d .
N2 N 0.8332(4) 0.5868(9) 0.0072(6) 0.032(3) Uani 1 1 d .
N3 N 0.7873(5) 0.3089(10) 0.0885(6) 0.037(3) Uani 1 1 d .
O1A O 0.8147(7) 0.3600(16) -0.0298(9) 0.035(4) Uani 0.596(8) 1 d P
O1B O 0.7297(10) 0.513(3) 0.0642(14) 0.035(4) Uani 0.404(8) 1 d P
S1A S 0.7148(3) 0.5494(6) 0.0781(3) 0.0366(13) Uani 0.596(8) 1 d P
S1B S 0.8350(4) 0.3321(9) -0.0422(5) 0.0366(13) Uani 0.404(8) 1 d P
Si1 Si 0.71223(19) 0.4144(5) -0.1165(2) 0.0466(12) Uani 1 1 d .
Si2 Si 0.63116(18) 0.3932(5) -0.0172(2) 0.0491(13) Uani 1 1 d .
Si3 Si 0.8054(2) 0.7205(4) 0.0047(3) 0.0564(16) Uani 1 1 d .
Si4 Si 0.90562(15) 0.5640(3) 0.0063(2) 0.0374(12) Uani 1 1 d .
Si5 Si 0.7863(2) 0.1689(4) 0.0729(2) 0.0481(12) Uani 1 1 d .
Si6 Si 0.79724(19) 0.3552(4) 0.1569(2) 0.0414(10) Uani 1 1 d .
U1 U 0.773098(15) 0.43774(4) 0.01721(6) 0.02971(15) Uani 1 1 d .
C47 C 0.5882(13) 0.922(2) 0.6952(7) 0.112(11) Uiso 1 1 d D
H47A H 0.5699 0.8779 0.6653 0.168 Uiso 1 1 calc R
H47B H 0.6296 0.9155 0.6918 0.168 Uiso 1 1 calc R
H47C H 0.5771 1.0006 0.6913 0.168 Uiso 1 1 calc R

loop_
_atom_site_aniso_label
_atom_site_aniso_U_11
_atom_site_aniso_U_22
_atom_site_aniso_U_33
_atom_site_aniso_U_23
_atom_site_aniso_U_13
_atom_site_aniso_U_12
C1 0.049(10) 0.062(12) 0.056(11) -0.036(10) -0.001(8) 0.005(9)
C2 0.046(11) 0.085(16) 0.078(15) -0.025(13) -0.009(10) 0.015(11)
C3 0.056(11) 0.054(11) 0.040(9) -0.011(8) 0.003(7) 0.005(8)
C4 0.026(7) 0.061(11) 0.078(12) -0.025(10) 0.007(8) 0.004(7)
C5 0.027(8) 0.083(15) 0.095(15) -0.057(13) 0.005(9) -0.016(9)
C6 0.025(8) 0.062(12) 0.079(14) -0.030(11) 0.014(8) -0.005(8)
C7 0.084(16) 0.038(10) 0.099(17) -0.033(12) -0.002(13) 0.000(10)
C8 0.11(2) 0.037(11) 0.075(15) 0.005(11) -0.012(14) 0.005(12)
C9 0.033(7) 0.043(9) 0.044(9) 0.009(7) 0.000(6) -0.006(7)
C10 0.030(8) 0.074(13) 0.092(18) 0.038(11) 0.006(8) 0.014(8)
C11 0.039(9) 0.102(17) 0.045(10) -0.010(10) -0.001(7) -0.029(10)
C12 0.056(9) 0.043(9) 0.077(16) -0.030(10) 0.020(10) -0.016(8)
C13 0.084(15) 0.059(13) 0.080(15) -0.016(12) 0.044(13) -0.027(12)
C14 0.063(12) 0.035(9) 0.081(14) -0.001(10) 0.029(10) 0.010(8)
C15 0.040(10) 0.092(16) 0.053(11) -0.017(11) 0.021(8) 0.002(9)
C16 0.051(11) 0.073(14) 0.059(11) 0.001(10) 0.016(9) 0.006(9)
C17 0.101(18) 0.063(14) 0.053(11) -0.012(11) 0.000(11) -0.028(12)
C18 0.072(16) 0.066(15) 0.14(3) -0.025(16) -0.022(15) 0.033(12)
Co1 0.110(2) 0.0414(13) 0.0345(11) -0.0137(11) 0.0228(13) -0.0329(14)
N1 0.014(5) 0.046(8) 0.066(9) -0.025(7) -0.006(5) -0.002(5)
N2 0.022(5) 0.024(5) 0.050(10) -0.011(6) -0.002(5) -0.006(4)
N3 0.027(6) 0.029(6) 0.056(8) -0.007(6) 0.016(5) -0.003(5)
O1A 0.014(7) 0.036(9) 0.053(10) -0.005(8) 0.015(6) 0.005(6)
O1B 0.014(7) 0.036(9) 0.053(10) -0.005(8) 0.015(6) 0.005(6)
S1A 0.022(3) 0.038(3) 0.050(3) -0.019(3) 0.005(2) 0.001(2)
S1B 0.022(3) 0.038(3) 0.050(3) -0.019(3) 0.005(2) 0.001(2)
Si1 0.029(2) 0.059(3) 0.052(3) -0.027(2) -0.0072(19) 0.0072(19)
Si2 0.0210(19) 0.056(3) 0.070(3) -0.038(3) 0.005(2) -0.004(2)
Si3 0.054(3) 0.0267(19) 0.088(5) -0.014(3) -0.008(3) 0.0052(18)
Si4 0.0205(15) 0.040(2) 0.052(4) 0.000(2) -0.0035(16) -0.0077(14)
Si5 0.051(3) 0.029(2) 0.064(3) -0.009(2) 0.032(2) -0.0096(19)
Si6 0.033(2) 0.041(2) 0.050(3) -0.008(2) 0.0103(19) -0.0048(18)
U1 0.01731(18) 0.0279(2) 0.0439(3) -0.0124(3) 0.0024(3) -0.00332(16)

loop_
_atom_type_symbol
_atom_type_description
_atom_type_scat_dispersion_real
_atom_type_scat_dispersion_imag
_atom_type_scat_source
C C 0.0033 0.0016 'International Tables Vol C Tables 4.2.6.8 and 6.1.1.4'
H H 0.0000 0.0000 'International Tables Vol C Tables 4.2.6.8 and 6.1.1.4'
N N 0.0061 0.0033 'International Tables Vol C Tables 4.2.6.8 and 6.1.1.4'
O O 0.0106 0.0060 'International Tables Vol C Tables 4.2.6.8 and 6.1.1.4'
Si Si 0.0817 0.0704 'International Tables Vol C Tables 4.2.6.8 and 6.1.1.4'
S S 0.1246 0.1234 'International Tables Vol C Tables 4.2.6.8 and 6.1.1.4'
Co Co 0.3494 0.9721 'International Tables Vol C Tables 4.2.6.8 and 6.1.1.4'
U U -9.6767 9.6646 'International Tables Vol C Tables 4.2.6.8 and 6.1.1.4'

loop_
_geom_angle_atom_site_label_1
_geom_angle_atom_site_label_2
_geom_angle_atom_site_label_3
_geom_angle
Si1 C1 H1A 109.4
Si1 C1 H1B 109.5
H1A C1 H1B 109.5
Si1 C1 H1C 109.5
H1A C1 H1C 109.5
H1B C1 H1C 109.5
Si1 C2 H2A 109.5
Si1 C2 H2B 109.5
H2A C2 H2B 109.5
Si1 C2 H2C 109.5
H2A C2 H2C 109.5
H2B C2 H2C 109.5
Si1 C3 H3A 109.5
Si1 C3 H3B 109.5
H3A C3 H3B 109.5
Si1 C3 H3C 109.5
H3A C3 H3C 109.5
H3B C3 H3C 109.5
Si2 C4 H4A 109.5
Si2 C4 H4B 109.5
H4A C4 H4B 109.5
Si2 C4 H4C 109.5
H4A C4 H4C 109.5
H4B C4 H4C 109.5
Si2 C5 H5A 109.5
Si2 C5 H5B 109.5
H5A C5 H5B 109.5
Si2 C5 H5C 109.5
H5A C5 H5C 109.5
H5B C5 H5C 109.5
Si2 C6 H6A 109.5
Si2 C6 H6B 109.5
H6A C6 H6B 109.5
Si2 C6 H6C 109.5
H6A C6 H6C 109.5
H6B C6 H6C 109.5
Si3 C7 H7A 109.5
Si3 C7 H7B 109.5
H7A C7 H7B 109.5
Si3 C7 H7C 109.5
H7A C7 H7C 109.5
H7B C7 H7C 109.5
Si3 C8 H8A 109.5
Si3 C8 H8B 109.5
H8A C8 H8B 109.5
Si3 C8 H8C 109.5
H8A C8 H8C 109.5
H8B C8 H8C 109.5
Si4 C9 H9A 109.5
Si4 C9 H9B 109.5
H9A C9 H9B 109.5
Si4 C9 H9C 109.5
H9A C9 H9C 109.5
H9B C9 H9C 109.5
Si4 C10 H10A 109.5
Si4 C10 H10B 109.5
H10A C10 H10B 109.5
Si4 C10 H10C 109.5
H10A C10 H10C 109.5
H10B C10 H10C 109.5
Si4 C11 H11A 109.5
Si4 C11 H11B 109.5
H11A C11 H11B 109.5
Si4 C11 H11C 109.5
H11A C11 H11C 109.5
H11B C11 H11C 109.5
Si5 C12 H12A 109.5
Si5 C12 H12B 109.5
H12A C12 H12B 109.5
Si5 C12 H12C 109.5
H12A C12 H12C 109.5
H12B C12 H12C 109.5
Si5 C13 H13A 109.5
Si5 C13 H13B 109.5
H13A C13 H13B 109.5
Si5 C13 H13C 109.5
H13A C13 H13C 109.5
H13B C13 H13C 109.5
Si5 C14 H14A 109.5
Si5 C14 H14B 109.5
H14A C14 H14B 109.5
Si5 C14 H14C 109.5
H14A C14 H14C 109.5
H14B C14 H14C 109.5
Si6 C15 H15A 109.5
Si6 C15 H15B 109.5
H15A C15 H15B 109.5
Si6 C15 H15C 109.5
H15A C15 H15C 109.5
H15B C15 H15C 109.5
Si6 C16 H16A 109.5
Si6 C16 H16B 109.5
H16A C16 H16B 109.5
Si6 C16 H16C 109.5
H16A C16 H16C 109.5
H16B C16 H16C 109.5
Si6 C17 H17A 109.5
Si6 C17 H17B 109.5
H17A C17 H17B 109.5
Si6 C17 H17C 109.5
H17A C17 H17C 109.5
H17B C17 H17C 109.5
Si3 C18 H18A 109.5
Si3 C18 H18B 109.5
H18A C18 H18B 109.5
Si3 C18 H18C 109.5
H18A C18 H18C 109.5
H18B C18 H18C 109.5
C32 C40 H40A 109.5
C32 C40 H40B 109.5
H40A C40 H40B 109.5
C32 C40 H40C 109.5
H40A C40 H40C 109.5
H40B C40 H40C 109.5
C31 C41 H41A 109.5
C31 C41 H41B 109.5
H41A C41 H41B 109.5
C31 C41 H41C 109.5
H41A C41 H41C 109.5
H41B C41 H41C 109.5
C30 C42 H42A 109.5
C30 C42 H42B 109.5
H42A C42 H42B 109.5
C30 C42 H42C 109.4
H42A C42 H42C 109.5
H42B C42 H42C 109.5
C34 C43 H43A 109.4
C34 C43 H43B 109.6
H43A C43 H43B 109.5
C34 C43 H43C 109.4
H43A C43 H43C 109.5
H43B C43 H43C 109.5
C33 C44 H44A 109.5
C33 C44 H44B 109.4
H44A C44 H44B 109.5
C33 C44 H44C 109.5
H44A C44 H44C 109.5
H44B C44 H44C 109.5
C35 C45 H45A 109.5
C35 C45 H45B 109.5
H45A C45 H45B 109.5
C35 C45 H45C 109.5
H45A C45 H45C 109.5
H45B C45 H45C 109.5
C36 C46 H46A 109.4
C36 C46 H46B 109.4
H46A C46 H46B 109.5
C36 C46 H46C 109.5
H46A C46 H46C 109.5
H46B C46 H46C 109.5
C38 C48 H48A 109.5
C38 C48 H48B 109.5
H48A C48 H48B 109.5
C38 C48 H48C 109.5
H48A C48 H48C 109.5
H48B C48 H48C 109.5
C39 C49 H49A 109.5
C39 C49 H49B 109.4
H49A C49 H49B 109.5
C39 C49 H49C 109.5
H49A C49 H49C 109.5
H49B C49 H49C 109.5
C95 C90 C91 124(3)
C95 C90 H90 117.8
C91 C90 H90 117.9
C90 C91 C92 114(3)
C90 C91 H91 123.0
C92 C91 H91 123.1
C93 C92 C91 117(4)
C93 C92 H92 121.3
C91 C92 H92 121.3
C94 C93 C92 124(4)
C94 C93 H93 118.1
C92 C93 H93 118.1
C93 C94 C95 119(3)
C93 C94 H94 120.5
C95 C94 H94 120.4
C90 C95 C94 121(3)
C90 C95 H95 119.4
C94 C95 H95 119.4
C101 C96 C97 124(4)
C101 C96 H96 118.1
C97 C96 H96 118.2
C98 C97 C96 117(3)
C98 C97 H97 121.6
C96 C97 H97 121.7
C101 C100 C99 115(4)
C101 C100 H100 122.2
C99 C100 H100 122.3
C98 C99 C100 125(3)
C98 C99 H99 117.4
C100 C99 H99 117.4
C97 C98 C99 119(3)
C97 C98 H98 120.5
C99 C98 H98 120.5
C100 C101 C96 120(4)
C100 C101 H101 120.1
C96 C101 H101 120.1
C121 C120 C125 120.0
C121 C120 H120 120.0
C125 C120 H120 120.0
C120 C121 C122 120.0
C120 C121 H121 120.0
C122 C121 H121 120.0
C123 C122 C121 120.0
C123 C122 H122 120.0
C121 C122 H122 120.0
C122 C123 C124 120.0
C122 C123 H123 120.0
C124 C123 H123 120.0
C125 C124 C123 120.0
C125 C124 H124 120.0
C123 C124 H124 120.0
C124 C125 C120 120.0
C124 C125 H125 120.0
C120 C125 H125 120.0
C32 C33 C34 108.0
C32 C33 C44 127.3(10)
C34 C33 C44 124.3(10)
C32 C33 Co1 67.1(3)
C34 C33 Co1 67.5(3)
C44 C33 Co1 125.3(19)
C30 C34 C33 108.0
C30 C34 C43 126.3(10)
C33 C34 C43 125.7(10)
C30 C34 Co1 66.8(3)
C33 C34 Co1 68.0(3)
C43 C34 Co1 130.7(17)
C34 C30 C31 108.0
C34 C30 C42 125.2(9)
C31 C30 C42 125.3(9)
C34 C30 Co1 68.4(3)
C31 C30 Co1 67.2(3)
C42 C30 Co1 141.1(15)
C32 C31 C30 108.0
C32 C31 C41 125.7(10)
C30 C31 C41 126.3(10)
C32 C31 Co1 68.1(3)
C30 C31 Co1 67.7(3)
C41 C31 Co1 129.3(18)
C31 C32 C33 108.0
C31 C32 C40 125.7(10)
C33 C32 C40 125.3(10)
C31 C32 Co1 66.9(3)
C33 C32 Co1 68.4(3)
C40 C32 Co1 121.7(19)
C46 C36 C37 130.3(10)
C46 C36 C35 126.3(10)
C37 C36 C35 103.1
C46 C36 Co1 126.1(19)
C37 C36 Co1 64.1(3)
C35 C36 Co1 67.8(3)
C38 C37 C36 110.3
C38 C37 C47 126.0(9)
C36 C37 C47 120.0(9)
C38 C37 Co1 79.0(3)
C36 C37 Co1 74.9(3)
C47 C37 Co1 130.5(13)
C37 C38 C39 102.8
C37 C38 C48 128.8(11)
C39 C38 C48 125.4(11)
C37 C38 Co1 62.6(3)
C39 C38 Co1 66.1(3)
C48 C38 Co1 119.4(13)
C35 C39 C38 115.4
C35 C39 C49 126.7(10)
C38 C39 C49 117.4(10)
C35 C39 Co1 72.5(3)
C38 C39 Co1 75.0(3)
C49 C39 Co1 115(3)
C39 C35 C36 106.1
C39 C35 C45 135.3(9)
C36 C35 C45 118.2(9)
C39 C35 Co1 71.3(3)
C36 C35 Co1 70.5(3)
C45 C35 Co1 127.9(15)
C31 Co1 C30 45.1(2)
C31 Co1 C32 45.0(2)
C30 Co1 C32 76.4(4)
C31 Co1 C34 76.3(4)
C30 Co1 C34 44.8(2)
C32 Co1 C34 75.9(4)
C31 Co1 C33 76.1(4)
C30 Co1 C33 75.9(4)
C32 Co1 C33 44.6(2)
C34 Co1 C33 44.4(2)
C31 Co1 C37 128.8(6)
C30 Co1 C37 166.2(6)
C32 Co1 C37 107.5(5)
C34 Co1 C37 148.7(6)
C33 Co1 C37 116.4(5)
C31 Co1 C39 111.7(5)
C30 Co1 C39 103.6(5)
C32 Co1 C39 146.5(6)
C34 Co1 C39 128.0(5)
C33 Co1 C39 168.8(6)
C37 Co1 C39 65.6(3)
C31 Co1 C35 140.2(6)
C30 Co1 C35 108.0(5)
C32 Co1 C35 174.8(6)
C34 Co1 C35 105.0(5)
C33 Co1 C35 132.9(6)
C37 Co1 C35 69.0(3)
C39 Co1 C35 36.28(17)
C31 Co1 C36 169.6(6)
C30 Co1 C36 143.9(6)
C32 Co1 C36 133.2(6)
C34 Co1 C36 113.9(5)
C33 Co1 C36 109.3(5)
C37 Co1 C36 41.0(2)
C39 Co1 C36 64.3(3)
C35 Co1 C36 41.63(19)
C31 Co1 C38 105.4(5)
C30 Co1 C38 127.7(6)
C32 Co1 C38 114.9(5)
C34 Co1 C38 166.7(6)
C33 Co1 C38 148.8(6)
C37 Co1 C38 38.48(18)
C39 Co1 C38 38.91(18)
C35 Co1 C38 65.0(3)
C36 Co1 C38 65.2(3)
Si1 N1 Si2 122.0(7)
Si1 N1 U1 119.2(6)
Si2 N1 U1 118.8(8)
Si4 N2 Si3 121.2(6)
Si4 N2 U1 119.2(6)
Si3 N2 U1 119.5(5)
Si6 N3 Si5 121.2(8)
Si6 N3 U1 119.1(6)
Si5 N3 U1 119.7(7)
S1B O1A U1 165(3)
S1A O1B U1 168(4)
O1B S1A U1 9(3)
O1A S1B U1 11(2)
N1 Si1 C3 113.3(7)
N1 Si1 C2 112.0(8)
C3 Si1 C2 102.9(11)
N1 Si1 C1 111.6(9)
C3 Si1 C1 108.8(9)
C2 Si1 C1 107.7(9)
N1 Si1 U1 35.1(4)
C3 Si1 U1 81.9(6)
C2 Si1 U1 137.7(7)
C1 Si1 U1 110.3(7)
N1 Si2 C4 111.3(8)
N1 Si2 C6 114.4(8)
C4 Si2 C6 107.2(9)
N1 Si2 C5 112.0(7)
C4 Si2 C5 107.4(9)
C6 Si2 C5 104.0(10)
N2 Si3 C8 112.2(9)
N2 Si3 C7 112.9(9)
C8 Si3 C7 107.9(11)
N2 Si3 C18 112.8(9)
C8 Si3 C18 101.7(13)
C7 Si3 C18 108.6(12)
N2 Si4 C9 110.9(7)
N2 Si4 C11 112.2(8)
C9 Si4 C11 107.3(8)
N2 Si4 C10 113.2(7)
C9 Si4 C10 106.3(9)
C11 Si4 C10 106.6(11)
N3 Si5 C12 114.4(8)
N3 Si5 C13 110.9(8)
C12 Si5 C13 105.2(10)
N3 Si5 C14 112.0(8)
C12 Si5 C14 105.4(9)
C13 Si5 C14 108.5(11)
N3 Si6 C16 111.7(8)
N3 Si6 C15 112.2(8)
C16 Si6 C15 107.0(10)
N3 Si6 C17 112.5(8)
C16 Si6 C17 104.0(11)
C15 Si6 C17 109.0(11)
O1A U1 O1B 178.2(10)
O1A U1 N1 87.7(7)
O1B U1 N1 91.0(10)
O1A U1 N2 90.2(7)
O1B U1 N2 91.5(10)
N1 U1 N2 119.9(5)
O1A U1 N3 91.3(7)
O1B U1 N3 88.2(10)
N1 U1 N3 119.6(5)
N2 U1 N3 120.5(4)
O1A U1 S1B 4.0(7)
O1B U1 S1B 176.8(10)
N1 U1 S1B 91.7(4)
N2 U1 S1B 88.6(4)
N3 U1 S1B 89.0(4)
O1A U1 S1A 177.4(7)
O1B U1 S1A 3.3(10)
N1 U1 S1A 90.6(4)
N2 U1 S1A 88.9(3)
N3 U1 S1A 91.2(4)
S1B U1 S1A 177.2(3)
O1A U1 Si1 67.3(6)
O1B U1 Si1 111.9(10)
N1 U1 Si1 25.7(4)
N2 U1 Si1 102.9(3)
N3 U1 Si1 131.8(3)
S1B U1 Si1 71.2(3)
S1A U1 Si1 110.61(19)
C37 C47 H47A 109.5
C37 C47 H47B 109.5
H47A C47 H47B 109.5
C37 C47 H47C 109.5
H47A C47 H47C 109.5
H47B C47 H47C 109.5

loop_
_geom_bond_atom_site_label_1
_geom_bond_atom_site_label_2
_geom_bond_distance
C1 Si1 1.894(19)
C1 H1A 0.9800
C1 H1B 0.9800
C1 H1C 0.9800
C2 Si1 1.89(2)
C2 H2A 0.9800
C2 H2B 0.9800
C2 H2C 0.9800
C3 Si1 1.870(19)
C3 H3A 0.9800
C3 H3B 0.9800
C3 H3C 0.9800
C4 Si2 1.861(19)
C4 H4A 0.9800
C4 H4B 0.9800
C4 H4C 0.9800
C5 Si2 1.890(17)
C5 H5A 0.9800
C5 H5B 0.9800
C5 H5C 0.9800
C6 Si2 1.88(2)
C6 H6A 0.9800
C6 H6B 0.9800
C6 H6C 0.9800
C7 Si3 1.86(2)
C7 H7A 0.9800
C7 H7B 0.9800
C7 H7C 0.9800
C8 Si3 1.86(2)
C8 H8A 0.9800
C8 H8B 0.9800
C8 H8C 0.9800
C9 Si4 1.876(17)
C9 H9A 0.9800
C9 H9B 0.9800
C9 H9C 0.9800
C10 Si4 1.884(18)
C10 H10A 0.9800
C10 H10B 0.9800
C10 H10C 0.9800
C11 Si4 1.887(19)
C11 H11A 0.9800
C11 H11B 0.9800
C11 H11C 0.9800
C12 Si5 1.86(2)
C12 H12A 0.9800
C12 H12B 0.9800
C12 H12C 0.9800
C13 Si5 1.88(2)
C13 H13A 0.9800
C13 H13B 0.9800
C13 H13C 0.9800
C14 Si5 1.884(19)
C14 H14A 0.9800
C14 H14B 0.9800
C14 H14C 0.9800
C15 Si6 1.880(16)
C15 H15A 0.9800
C15 H15B 0.9800
C15 H15C 0.9800
C16 Si6 1.88(2)
C16 H16A 0.9800
C16 H16B 0.9800
C16 H16C 0.9800
C17 Si6 1.89(2)
C17 H17A 0.9800
C17 H17B 0.9800
C17 H17C 0.9800
C18 Si3 1.89(2)
C18 H18A 0.9800
C18 H18B 0.9800
C18 H18C 0.9800
C40 C32 1.532(11)
C40 H40A 0.9800
C40 H40B 0.9800
C40 H40C 0.9800
C41 C31 1.528(11)
C41 H41A 0.9800
C41 H41B 0.9800
C41 H41C 0.9800
C42 C30 1.529(11)
C42 H42A 0.9800
C42 H42B 0.9800
C42 H42C 0.9800
C43 C34 1.529(11)
C43 H43A 0.9800
C43 H43B 0.9800
C43 H43C 0.9800
C44 C33 1.522(11)
C44 H44A 0.9800
C44 H44B 0.9800
C44 H44C 0.9800
C45 C35 1.533(11)
C45 H45A 0.9800
C45 H45B 0.9800
C45 H45C 0.9800
C46 C36 1.452(11)
C46 H46A 0.9800
C46 H46B 0.9800
C46 H46C 0.9800
C48 C38 1.515(12)
C48 H48A 0.9800
C48 H48B 0.9800
C48 H48C 0.9800
C49 C39 1.578(11)
C49 H49A 0.9800
C49 H49B 0.9800
C49 H49C 0.9800
C90 C95 1.33(3)
C90 C91 1.39(4)
C90 H90 0.9500
C91 C92 1.46(5)
C91 H91 0.9500
C92 C93 1.41(5)
C92 H92 0.9500
C93 C94 1.30(4)
C93 H93 0.9500
C94 C95 1.36(4)
C94 H94 0.9500
C95 H95 0.9500
C96 C101 1.395(17)
C96 C97 1.398(17)
C96 H96 0.9500
C97 C98 1.383(17)
C97 H97 0.9500
C100 C101 1.390(17)
C100 C99 1.393(17)
C100 H100 0.9500
C99 C98 1.387(16)
C99 H99 0.9500
C98 H98 0.9500
C101 H101 0.9500
C120 C121 1.3900
C120 C125 1.3900
C120 H120 0.9500
C121 C122 1.3900
C121 H121 0.9500
C122 C123 1.3900
C122 H122 0.9500
C123 C124 1.3900
C123 H123 0.9500
C124 C125 1.3900
C124 H124 0.9500
C125 H125 0.9500
C33 C32 1.4200
C33 C34 1.4202
C33 Co1 1.881(10)
C34 C30 1.4199
C34 Co1 1.874(10)
C30 C31 1.4201
C30 Co1 1.853(10)
C31 C32 1.4199
C31 Co1 1.847(10)
C32 Co1 1.864(10)
C36 C37 1.4781
C36 C35 1.5314
C36 Co1 2.174(10)
C37 C38 1.4196
C37 C47 1.523(11)
C37 Co1 2.025(10)
C38 C39 1.4564
C38 Co1 2.239(10)
C39 C35 1.3248
C39 Co1 2.120(10)
C35 Co1 2.134(10)
N1 Si1 1.720(16)
N1 Si2 1.739(13)
N1 U1 2.285(12)
N2 Si4 1.724(11)
N2 Si3 1.729(11)
N2 U1 2.287(10)
N3 Si6 1.716(14)
N3 Si5 1.715(13)
N3 U1 2.302(14)
O1A S1B 0.653(15)
O1A U1 1.74(2)
O1B S1A 0.65(3)
O1B U1 1.75(3)
S1A U1 2.390(8)
S1B U1 2.382(11)
Si1 U1 3.466(5)
C47 H47A 0.9800
C47 H47B 0.9800
C47 H47C 0.9800
